data_4333119
loop_
_publ_author_name
'D\'iez, Josefina'
'Gamasa, M. Pilar'
'Panera, Mar\'ia'

_publ_section_title
;
 Tetra-, Di-, and Mononuclear Copper(I) Complexes Containing
 (S,S)-iPr-pybox and (R,R)-Ph-pybox Ligands
;
_journal_issue 25
_journal_name_full 'Inorganic Chemistry'
_journal_page_first 10043
_journal_page_last 10045
_journal_paper_doi 10.1021/ic061453t
_journal_volume 45
_journal_year 2006
_chemical_absolute_configuration ad
_chemical_compound_source synthesis
_chemical_formula_moiety 'C46 H38 Cu2 N6 O4, 2(F6 P), C3 H6 O1'
_chemical_formula_sum 'C49 H44 Cu2 F12 N6 O5 P2'
_chemical_formula_weight 1213.92
_chemical_name_systematic
;
 ?
;
_space_group_IT_number 4
_symmetry_cell_setting monoclinic
_symmetry_Int_Tables_number 4
_symmetry_space_group_name_Hall 'P 2yb'
_symmetry_space_group_name_H-M 'P 1 21 1'
_atom_sites_solution_hydrogens geom
_atom_sites_solution_primary direct
_atom_sites_solution_secondary difmap
_audit_creation_method SHELXL-97
_cell_angle_alpha 90.00
_cell_angle_beta 113.575(2)
_cell_angle_gamma 90.00
_cell_formula_units_Z 2
_cell_length_a 12.0991(4)
_cell_length_b 16.7041(6)
_cell_length_c 13.6704(4)
_cell_measurement_reflns_used 4465
_cell_measurement_temperature 150(2)
_cell_measurement_theta_max 70
_cell_measurement_theta_min 2
_cell_volume 2532.26(15)
_computing_cell_refinement 'HKL Scalepack (Otwinowki & Minor 1997)'
_computing_data_collection 'Collet (Nonius BV, 1997-2000)'
_computing_data_reduction 'HKL Denzo and scalepack (Otwinowski & Minor 1997)'
_computing_molecular_graphics 'PLATON (Spek, 2005)'
_computing_publication_material 'SHELXL-97 (Sheldrick, 1997)'
_computing_structure_refinement 'SHELXL-97 (Sheldrick, 1997)'
_computing_structure_solution 'DIRDIF-99 (Beurskens, 1999)'
_diffrn_ambient_temperature 150(2)
_diffrn_detector_area_resol_mean 9
_diffrn_measured_fraction_theta_full 0.956
_diffrn_measured_fraction_theta_max 0.956
_diffrn_measurement_device_type KappaCCD
_diffrn_measurement_method '\f and \w scan'
_diffrn_radiation_monochromator 'horizontally mounted graphite crystal'
_diffrn_radiation_source 'fine-focus sealed tube'
_diffrn_radiation_type CuK\a
_diffrn_radiation_wavelength 1.5418
_diffrn_reflns_av_R_equivalents 0.0639
_diffrn_reflns_av_sigmaI/netI 0.0480
_diffrn_reflns_limit_h_max 13
_diffrn_reflns_limit_h_min -14
_diffrn_reflns_limit_k_max 18
_diffrn_reflns_limit_k_min -19
_diffrn_reflns_limit_l_max 16
_diffrn_reflns_limit_l_min 0
_diffrn_reflns_number 14919
_diffrn_reflns_theta_full 70.04
_diffrn_reflns_theta_max 70.04
_diffrn_reflns_theta_min 3.53
_diffrn_standards_number 0
_exptl_absorpt_coefficient_mu 2.501
_exptl_absorpt_correction_T_max 1.144
_exptl_absorpt_correction_T_min 0.909
_exptl_absorpt_correction_type multi-scan
_exptl_absorpt_process_details
;
 R.H. Blessing, Acta Cryst. (1995), A51, 33-38
;
_exptl_crystal_colour Amber
_exptl_crystal_density_diffrn 1.592
_exptl_crystal_density_method 'not measured'
_exptl_crystal_description prism
_exptl_crystal_F_000 1232
_exptl_crystal_size_max 0.27
_exptl_crystal_size_mid 0.15
_exptl_crystal_size_min 0.1
_refine_diff_density_max 0.570
_refine_diff_density_min -0.451
_refine_diff_density_rms 0.072
_refine_ls_abs_structure_details 'Flack H D (1983), Acta Cryst. A39, 876-881'
_refine_ls_abs_structure_Flack 0.03(4)
_refine_ls_extinction_method none
_refine_ls_goodness_of_fit_ref 1.102
_refine_ls_hydrogen_treatment constr
_refine_ls_matrix_type full
_refine_ls_number_parameters 687
_refine_ls_number_reflns 8751
_refine_ls_number_restraints 2
_refine_ls_restrained_S_all 1.105
_refine_ls_R_factor_all 0.0876
_refine_ls_R_factor_gt 0.0690
_refine_ls_shift/su_max 0.000
_refine_ls_shift/su_mean 0.000
_refine_ls_structure_factor_coef Fsqd
_refine_ls_weighting_details 'calc w=1/[\s^2^(Fo^2^)+(0.1213P)^2^+1.6522P] where P=(Fo^2^+2Fc^2^)/3'
_refine_ls_weighting_scheme calc
_refine_ls_wR_factor_gt 0.1833
_refine_ls_wR_factor_ref 0.2118
_reflns_number_gt 6473
_reflns_number_total 8751
_reflns_threshold_expression >2sigma(I)
_cod_data_source_file ic061453tsup1.cif
_cod_data_source_block 3
_cod_original_cell_volume 2532.25(14)
_cod_original_sg_symbol_H-M 'P 21'
_cod_database_code 4333119

loop_
_symmetry_equiv_pos_as_xyz
'x, y, z'
'-x, y+1/2, -z'

loop_
_atom_site_label
_atom_site_type_symbol
_atom_site_fract_x
_atom_site_fract_y
_atom_site_fract_z
_atom_site_U_iso_or_equiv
_atom_site_adp_type
_atom_site_occupancy
_atom_site_symmetry_multiplicity
_atom_site_calc_flag
_atom_site_refinement_flags
C1 C 0.0724(8) 0.6038(6) 0.4945(7) 0.083(2) Uani 1 1 d .
C2 C 0.1805(12) 0.6347(8) 0.4987(10) 0.118(4) Uani 1 1 d .
H2 H 0.2516 0.6030 0.5246 0.141 Uiso 1 1 calc R
C3 C 0.1835(15) 0.7148(9) 0.4636(16) 0.155(6) Uani 1 1 d .
H3 H 0.2543 0.7354 0.4587 0.186 Uiso 1 1 calc R
C4 C 0.0824(19) 0.7616(10) 0.4370(16) 0.170(8) Uani 1 1 d .
H4 H 0.0868 0.8170 0.4234 0.204 Uiso 1 1 calc R
C5 C -0.0196(16) 0.7312(9) 0.4301(11) 0.134(5) Uani 1 1 d .
H5 H -0.0897 0.7639 0.4044 0.161 Uiso 1 1 calc R
C6 C -0.0294(10) 0.6526(7) 0.4591(8) 0.100(3) Uani 1 1 d .
H6 H -0.1047 0.6325 0.4548 0.120 Uiso 1 1 calc R
C7 C 0.0595(7) 0.5163(6) 0.5201(6) 0.079(2) Uani 1 1 d .
H7 H 0.0083 0.5132 0.5621 0.095 Uiso 1 1 calc R
C8 C 0.1727(8) 0.4649(6) 0.5754(7) 0.088(3) Uani 1 1 d .
H8A H 0.2462 0.4984 0.5980 0.106 Uiso 1 1 calc R
H8B H 0.1702 0.4380 0.6390 0.106 Uiso 1 1 calc R
C9 C 0.0686(6) 0.4170(5) 0.4132(5) 0.0604(17) Uani 1 1 d .
C10 C 0.0432(6) 0.3595(4) 0.3270(6) 0.0599(17) Uani 1 1 d .
C11 C 0.0931(8) 0.2822(5) 0.3492(9) 0.088(3) Uani 1 1 d .
H11 H 0.1452 0.2670 0.4196 0.106 Uiso 1 1 calc R
C12 C 0.0636(10) 0.2291(5) 0.2652(10) 0.110(4) Uani 1 1 d .
H12 H 0.0957 0.1764 0.2770 0.132 Uiso 1 1 calc R
C13 C -0.0115(9) 0.2526(6) 0.1657(9) 0.107(4) Uani 1 1 d .
H13 H -0.0359 0.2158 0.1079 0.129 Uiso 1 1 calc R
C14 C -0.0524(8) 0.3315(5) 0.1494(7) 0.076(2) Uani 1 1 d .
C15 C -0.1221(7) 0.3631(6) 0.0451(7) 0.083(3) Uani 1 1 d .
C16 C -0.2129(18) 0.3678(11) -0.1327(11) 0.208(12) Uani 1 1 d .
H16A H -0.1762 0.3642 -0.1856 0.249 Uiso 1 1 calc R
H16B H -0.2988 0.3521 -0.1676 0.249 Uiso 1 1 calc R
C17 C -0.2010(8) 0.4487(7) -0.0892(6) 0.087(3) Uani 1 1 d .
H17 H -0.1397 0.4773 -0.1082 0.105 Uiso 1 1 calc R
C18 C -0.3142(7) 0.5002(6) -0.1279(5) 0.0698(17) Uani 1 1 d .
C19 C -0.4246(7) 0.4633(9) -0.1630(7) 0.105(4) Uani 1 1 d .
H19 H -0.4226 0.4065 -0.1653 0.126 Uiso 1 1 calc R
C20 C -0.5365(12) 0.4961(15) -0.1949(9) 0.150(6) Uani 1 1 d .
H20 H -0.6086 0.4654 -0.2175 0.180 Uiso 1 1 calc R
C21 C -0.5343(19) 0.5721(9) -0.1913(10) 0.155(8) Uani 1 1 d .
H21 H -0.6108 0.5967 -0.2097 0.186 Uiso 1 1 calc R
C22 C -0.4397(15) 0.6245(12) -0.1653(16) 0.188(10) Uani 1 1 d D
H22 H -0.4480 0.6811 -0.1709 0.226 Uiso 1 1 calc R
C23 C -0.3192(18) 0.5802(8) -0.1260(10) 0.185(10) Uani 1 1 d D
H23 H -0.2463 0.6101 -0.0998 0.222 Uiso 1 1 calc R
C24 C -0.3943(6) 0.3879(5) 0.1735(6) 0.0634(18) Uani 1 1 d .
C25 C -0.3252(7) 0.3358(6) 0.2587(8) 0.079(2) Uani 1 1 d .
H25 H -0.3064 0.3500 0.3309 0.095 Uiso 1 1 calc R
C26 C -0.2853(9) 0.2620(5) 0.2323(8) 0.085(2) Uani 1 1 d .
H26 H -0.2369 0.2267 0.2872 0.102 Uiso 1 1 calc R
C27 C -0.3160(11) 0.2423(7) 0.1295(11) 0.112(4) Uani 1 1 d .
H27 H -0.2876 0.1932 0.1131 0.134 Uiso 1 1 calc R
C28 C -0.3851(9) 0.2894(7) 0.0496(9) 0.094(3) Uani 1 1 d .
H28 H -0.4097 0.2720 -0.0222 0.113 Uiso 1 1 calc R
C29 C -0.4215(7) 0.3646(6) 0.0718(7) 0.081(2) Uani 1 1 d .
H29 H -0.4656 0.3996 0.0147 0.097 Uiso 1 1 calc R
C30 C -0.4203(6) 0.4709(5) 0.2049(6) 0.0648(19) Uani 1 1 d .
H30 H -0.4325 0.4675 0.2729 0.078 Uiso 1 1 calc R
C31 C -0.5222(7) 0.5198(6) 0.1230(7) 0.082(3) Uani 1 1 d .
H31A H -0.5724 0.4859 0.0620 0.098 Uiso 1 1 calc R
H31B H -0.5743 0.5434 0.1558 0.098 Uiso 1 1 calc R
C32 C -0.3475(5) 0.5785(4) 0.1515(5) 0.0532(14) Uani 1 1 d .
C33 C -0.2658(7) 0.6398(4) 0.1398(6) 0.0599(17) Uani 1 1 d .
C34 C -0.3105(9) 0.7158(6) 0.1106(10) 0.095(3) Uani 1 1 d .
H34 H -0.3928 0.7285 0.0928 0.113 Uiso 1 1 calc R
C35 C -0.2245(10) 0.7752(5) 0.1088(12) 0.116(4) Uani 1 1 d .
H35 H -0.2490 0.8290 0.0895 0.140 Uiso 1 1 calc R
C36 C -0.1060(9) 0.7525(6) 0.1356(9) 0.107(4) Uani 1 1 d .
H36 H -0.0475 0.7907 0.1363 0.129 Uiso 1 1 calc R
C37 C -0.0751(7) 0.6760(5) 0.1606(7) 0.070(2) Uani 1 1 d .
C38 C 0.0445(7) 0.6418(6) 0.1765(7) 0.080(3) Uani 1 1 d .
C39 C 0.2349(8) 0.6405(8) 0.1934(13) 0.136(6) Uani 1 1 d .
H39A H 0.2976 0.6449 0.2668 0.163 Uiso 1 1 calc R
H39B H 0.2712 0.6554 0.1426 0.163 Uiso 1 1 calc R
C40 C 0.1863(7) 0.5571(7) 0.1721(9) 0.096(3) Uani 1 1 d .
H40 H 0.1710 0.5433 0.0966 0.115 Uiso 1 1 calc R
C41 C 0.2593(6) 0.4925(7) 0.2413(7) 0.083(3) Uani 1 1 d .
C42 C 0.2687(10) 0.4213(11) 0.1902(12) 0.126(5) Uani 1 1 d .
H42 H 0.2294 0.4176 0.1147 0.151 Uiso 1 1 calc R
C43 C 0.3331(13) 0.3577(12) 0.2466(17) 0.152(6) Uani 1 1 d .
H43 H 0.3398 0.3100 0.2115 0.182 Uiso 1 1 calc R
C44 C 0.3879(11) 0.3642(10) 0.3553(16) 0.139(6) Uani 1 1 d .
H44 H 0.4350 0.3208 0.3957 0.166 Uiso 1 1 calc R
C45 C 0.3759(11) 0.4351(11) 0.4101(10) 0.127(5) Uani 1 1 d .
H45 H 0.4099 0.4393 0.4857 0.152 Uiso 1 1 calc R
C46 C 0.3143(9) 0.4935(10) 0.3478(8) 0.110(3) Uani 1 1 d .
H46 H 0.3082 0.5417 0.3821 0.132 Uiso 1 1 calc R
Cu1 Cu -0.07776(7) 0.50132(6) 0.16300(7) 0.0563(3) Uani 1 1 d .
Cu2 Cu -0.15710(8) 0.49721(7) 0.31848(7) 0.0595(3) Uani 1 1 d .
F1 F 0.3909(10) 0.3222(7) 0.6751(11) 0.238(7) Uani 1 1 d .
F2 F 0.5419(8) 0.2755(10) 0.6421(7) 0.226(7) Uani 1 1 d .
F3 F 0.4799(12) 0.1582(7) 0.6475(9) 0.251(9) Uani 1 1 d .
F4 F 0.3304(11) 0.1998(9) 0.6716(8) 0.216(6) Uani 1 1 d .
F5 F 0.3547(5) 0.2438(4) 0.5383(5) 0.117(2) Uani 1 1 d .
F6 F 0.5189(7) 0.2386(6) 0.7799(5) 0.137(3) Uani 1 1 d .
F7 F 0.9446(11) 0.9443(5) 0.2467(5) 0.163(4) Uani 1 1 d .
F8 F 0.9199(6) 0.9486(3) 0.0809(5) 0.1035(19) Uani 1 1 d .
F9 F 0.7657(6) 0.9711(5) 0.1248(8) 0.159(3) Uani 1 1 d .
F10 F 0.8293(14) 1.0722(4) 0.0701(6) 0.196(6) Uani 1 1 d .
F11 F 0.8672(5) 1.0662(3) 0.2389(4) 0.0924(17) Uani 1 1 d .
F12 F 1.0099(10) 1.0485(6) 0.1817(14) 0.245(8) Uani 1 1 d .
N1 N -0.0014(6) 0.4721(4) 0.4182(4) 0.0646(15) Uani 1 1 d .
N2 N -0.0267(5) 0.3842(3) 0.2290(5) 0.0577(13) Uani 1 1 d .
N3 N -0.1489(5) 0.4383(4) 0.0276(5) 0.0642(15) Uani 1 1 d .
N4 N -0.3133(5) 0.5219(3) 0.2212(5) 0.0551(13) Uani 1 1 d .
N5 N -0.1519(4) 0.6163(3) 0.1629(4) 0.0527(12) Uani 1 1 d .
N6 N 0.0681(5) 0.5680(4) 0.1792(5) 0.0699(17) Uani 1 1 d .
O1 O 0.1717(5) 0.4080(4) 0.4987(4) 0.0743(15) Uani 1 1 d .
O2 O -0.1484(9) 0.3162(5) -0.0402(6) 0.149(4) Uani 1 1 d .
O3 O -0.4619(4) 0.5824(3) 0.0883(4) 0.0662(12) Uani 1 1 d .
O4 O 0.1323(5) 0.6933(4) 0.1797(8) 0.128(4) Uani 1 1 d .
P1 P 0.4379(2) 0.24302(16) 0.65795(18) 0.0826(6) Uani 1 1 d .
P2 P 0.89485(19) 1.00874(14) 0.16122(15) 0.0697(5) Uani 1 1 d .
C47 C 0.7238(10) 0.4736(9) 0.5418(9) 0.109(4) Uani 1 1 d .
C49 C 0.7626(11) 0.4562(9) 0.4753(8) 0.110(4) Uani 1 1 d .
H49A H 0.7468 0.5001 0.4240 0.165 Uiso 1 1 calc R
H49B H 0.7226 0.4075 0.4379 0.165 Uiso 1 1 calc R
H49C H 0.8497 0.4469 0.5105 0.165 Uiso 1 1 calc R
C48 C 0.701(2) 0.5539(10) 0.5613(17) 0.181(8) Uani 1 1 d .
H48A H 0.7608 0.5890 0.5509 0.272 Uiso 1 1 calc R
H48B H 0.7080 0.5590 0.6348 0.272 Uiso 1 1 calc R
H48C H 0.6202 0.5693 0.5116 0.272 Uiso 1 1 calc R
O5 O 0.706(3) 0.4171(16) 0.6138(17) 0.314(13) Uani 1 1 d .

loop_
_atom_site_aniso_label
_atom_site_aniso_U_11
_atom_site_aniso_U_22
_atom_site_aniso_U_33
_atom_site_aniso_U_23
_atom_site_aniso_U_13
_atom_site_aniso_U_12
C1 0.083(6) 0.085(6) 0.072(5) -0.031(4) 0.020(4) -0.007(5)
C2 0.107(8) 0.102(9) 0.119(9) -0.046(7) 0.018(7) -0.007(7)
C3 0.112(10) 0.092(10) 0.225(18) -0.025(11) 0.029(11) -0.025(8)
C4 0.159(15) 0.085(10) 0.215(19) -0.049(11) 0.022(13) -0.024(11)
C5 0.146(12) 0.100(11) 0.130(10) -0.033(8) 0.027(9) 0.040(9)
C6 0.090(6) 0.102(8) 0.087(6) -0.043(6) 0.011(5) 0.015(6)
C7 0.075(4) 0.094(7) 0.057(4) -0.006(4) 0.013(3) 0.005(5)
C8 0.075(5) 0.101(7) 0.066(5) -0.009(4) 0.004(4) 0.005(5)
C9 0.051(3) 0.070(5) 0.058(4) 0.015(3) 0.020(3) 0.001(3)
C10 0.052(4) 0.044(4) 0.077(5) 0.005(3) 0.019(3) 0.001(3)
C11 0.066(5) 0.051(5) 0.125(7) 0.009(5) 0.013(5) 0.012(4)
C12 0.100(7) 0.040(5) 0.152(10) -0.010(5) 0.009(7) 0.017(5)
C13 0.085(6) 0.048(4) 0.141(8) -0.036(5) -0.006(6) 0.019(4)
C14 0.068(5) 0.060(5) 0.088(6) -0.028(4) 0.018(4) 0.005(4)
C15 0.068(5) 0.087(6) 0.072(5) -0.033(4) 0.006(4) 0.023(4)
C16 0.241(19) 0.195(17) 0.095(8) -0.076(10) -0.030(10) 0.128(16)
C17 0.072(5) 0.134(8) 0.056(4) -0.026(5) 0.026(4) 0.019(5)
C18 0.083(4) 0.073(5) 0.048(3) 0.004(4) 0.021(3) 0.015(5)
C19 0.052(4) 0.181(13) 0.076(5) 0.013(6) 0.020(4) 0.023(6)
C20 0.109(8) 0.22(2) 0.095(7) -0.003(11) 0.014(6) 0.060(12)
C21 0.209(17) 0.085(9) 0.093(8) -0.021(6) -0.022(9) 0.047(10)
C22 0.124(11) 0.146(15) 0.23(2) -0.084(15) 0.002(12) 0.052(11)
C23 0.34(3) 0.070(8) 0.075(7) -0.009(5) 0.011(10) -0.009(11)
C24 0.044(3) 0.078(5) 0.070(4) 0.000(4) 0.024(3) -0.021(3)
C25 0.060(4) 0.078(6) 0.091(6) 0.001(4) 0.022(4) -0.016(4)
C26 0.091(6) 0.051(5) 0.103(6) 0.006(5) 0.029(5) -0.017(4)
C27 0.102(8) 0.061(6) 0.147(11) -0.002(6) 0.022(7) -0.021(6)
C28 0.082(6) 0.093(8) 0.094(6) -0.015(6) 0.021(5) -0.018(5)
C29 0.062(4) 0.091(7) 0.080(5) 0.002(5) 0.019(4) -0.014(4)
C30 0.040(3) 0.083(5) 0.074(4) -0.003(3) 0.025(3) 0.001(3)
C31 0.049(4) 0.098(8) 0.096(5) 0.011(5) 0.026(4) 0.007(4)
C32 0.044(3) 0.053(4) 0.065(4) -0.001(3) 0.025(3) 0.003(3)
C33 0.063(4) 0.039(4) 0.077(4) 0.001(3) 0.027(3) 0.005(3)
C34 0.075(5) 0.056(5) 0.141(9) 0.009(5) 0.031(6) 0.006(4)
C35 0.090(7) 0.039(5) 0.191(12) 0.021(6) 0.026(7) 0.008(4)
C36 0.090(6) 0.055(5) 0.149(9) 0.040(6) 0.018(6) -0.014(5)
C37 0.055(4) 0.050(4) 0.088(5) 0.014(4) 0.011(4) 0.000(3)
C38 0.047(4) 0.082(6) 0.095(6) 0.027(5) 0.012(4) -0.021(4)
C39 0.052(5) 0.116(9) 0.223(14) 0.089(10) 0.039(7) 0.001(5)
C40 0.047(4) 0.127(8) 0.112(7) 0.046(6) 0.032(4) -0.002(5)
C41 0.055(4) 0.103(7) 0.098(6) 0.044(6) 0.036(4) 0.012(5)
C42 0.070(6) 0.168(14) 0.143(11) 0.027(11) 0.046(7) 0.003(8)
C43 0.086(8) 0.154(15) 0.202(18) 0.026(13) 0.044(10) 0.015(9)
C44 0.082(8) 0.139(13) 0.205(16) 0.089(13) 0.068(10) 0.041(8)
C45 0.100(8) 0.179(15) 0.098(7) 0.050(9) 0.035(6) 0.048(9)
C46 0.092(6) 0.142(10) 0.090(6) 0.027(8) 0.031(5) 0.023(8)
Cu1 0.0513(4) 0.0447(5) 0.0680(5) -0.0056(5) 0.0188(4) -0.0035(5)
Cu2 0.0506(5) 0.0621(6) 0.0607(5) -0.0015(5) 0.0169(4) 0.0020(5)
F1 0.193(10) 0.157(9) 0.242(12) -0.082(8) -0.039(8) 0.101(8)
F2 0.113(6) 0.42(2) 0.145(7) 0.014(10) 0.055(5) -0.100(9)
F3 0.200(11) 0.175(10) 0.207(10) -0.079(8) -0.099(9) 0.090(8)
F4 0.181(9) 0.303(16) 0.143(7) -0.011(8) 0.042(7) -0.138(11)
F5 0.088(4) 0.119(5) 0.105(4) 0.011(4) -0.001(3) 0.007(4)
F6 0.122(5) 0.168(7) 0.087(4) -0.010(4) 0.005(3) 0.042(5)
F7 0.282(10) 0.099(5) 0.083(4) 0.020(3) 0.045(5) 0.090(6)
F8 0.149(5) 0.071(3) 0.126(4) -0.025(3) 0.093(4) -0.003(3)
F9 0.094(4) 0.134(6) 0.229(9) -0.071(6) 0.044(5) 0.000(4)
F10 0.428(18) 0.088(5) 0.108(5) 0.020(4) 0.144(8) 0.072(7)
F11 0.135(5) 0.076(3) 0.074(3) -0.003(2) 0.050(3) 0.030(3)
F12 0.202(10) 0.142(7) 0.50(2) -0.177(11) 0.258(14) -0.098(7)
N1 0.066(3) 0.071(4) 0.049(3) -0.001(2) 0.015(2) 0.006(3)
N2 0.049(3) 0.043(3) 0.075(4) -0.007(3) 0.018(3) -0.003(2)
N3 0.046(3) 0.076(4) 0.064(3) -0.015(3) 0.015(2) 0.010(3)
N4 0.048(3) 0.053(4) 0.066(3) -0.007(2) 0.025(2) -0.001(2)
N5 0.045(3) 0.047(3) 0.063(3) 0.002(2) 0.018(2) -0.009(2)
N6 0.044(3) 0.070(4) 0.093(4) 0.027(3) 0.025(3) 0.000(3)
O1 0.064(3) 0.086(4) 0.058(3) 0.009(3) 0.009(2) 0.005(3)
O2 0.157(7) 0.123(6) 0.105(5) -0.077(5) -0.011(5) 0.059(6)
O3 0.045(2) 0.076(3) 0.074(3) 0.010(3) 0.019(2) 0.009(2)
O4 0.056(3) 0.078(4) 0.221(9) 0.081(5) 0.026(4) -0.017(3)
P1 0.0655(11) 0.0837(17) 0.0798(13) 0.0106(11) 0.0094(10) 0.0074(11)
P2 0.0890(12) 0.0523(11) 0.0755(10) 0.0001(10) 0.0410(9) -0.0007(10)
C47 0.099(7) 0.150(12) 0.079(6) 0.002(6) 0.035(5) -0.018(7)
C49 0.113(8) 0.156(11) 0.071(5) 0.007(6) 0.047(6) -0.008(7)
C48 0.23(2) 0.093(11) 0.190(18) 0.013(11) 0.053(16) -0.015(12)
O5 0.46(3) 0.30(2) 0.257(19) -0.025(18) 0.22(2) -0.15(2)

loop_
_atom_type_symbol
_atom_type_description
_atom_type_scat_dispersion_real
_atom_type_scat_dispersion_imag
_atom_type_scat_source
C C 0.0181 0.0091 'International Tables Vol C Tables 4.2.6.8 and 6.1.1.4'
H H 0.0000 0.0000 'International Tables Vol C Tables 4.2.6.8 and 6.1.1.4'
Cu Cu -1.9646 0.5888 'International Tables Vol C Tables 4.2.6.8 and 6.1.1.4'
F F 0.0727 0.0534 'International Tables Vol C Tables 4.2.6.8 and 6.1.1.4'
N N 0.0311 0.0180 'International Tables Vol C Tables 4.2.6.8 and 6.1.1.4'
O O 0.0492 0.0322 'International Tables Vol C Tables 4.2.6.8 and 6.1.1.4'
P P 0.2955 0.4335 'International Tables Vol C Tables 4.2.6.8 and 6.1.1.4'

loop_
_geom_angle_atom_site_label_1
_geom_angle_atom_site_label_2
_geom_angle_atom_site_label_3
_geom_angle
C2 C1 C6 119.0(11)
C2 C1 C7 121.9(10)
C6 C1 C7 118.9(9)
C1 C2 C3 119.1(13)
C1 C2 H2 120.5
C3 C2 H2 120.5
C4 C3 C2 118.9(16)
C4 C3 H3 120.6
C2 C3 H3 120.6
C5 C4 C3 121.1(17)
C5 C4 H4 119.5
C3 C4 H4 119.5
C4 C5 C6 122.3(14)
C4 C5 H5 118.9
C6 C5 H5 118.9
C5 C6 C1 119.2(12)
C5 C6 H6 120.4
C1 C6 H6 120.4
N1 C7 C1 108.6(6)
N1 C7 C8 101.2(7)
C1 C7 C8 119.7(8)
N1 C7 H7 108.9
C1 C7 H7 108.9
C8 C7 H7 108.9
O1 C8 C7 105.7(6)
O1 C8 H8A 110.6
C7 C8 H8A 110.6
O1 C8 H8B 110.6
C7 C8 H8B 110.6
H8A C8 H8B 108.7
N1 C9 O1 116.3(7)
N1 C9 C10 126.4(6)
O1 C9 C10 117.2(7)
N2 C10 C11 123.1(8)
N2 C10 C9 117.0(6)
C11 C10 C9 119.9(7)
C12 C11 C10 117.7(9)
C12 C11 H11 121.2
C10 C11 H11 121.2
C13 C12 C11 119.6(8)
C13 C12 H12 120.2
C11 C12 H12 120.2
C12 C13 C14 119.1(9)
C12 C13 H13 120.4
C14 C13 H13 120.4
N2 C14 C13 122.8(9)
N2 C14 C15 114.8(7)
C13 C14 C15 122.4(8)
N3 C15 O2 117.0(8)
N3 C15 C14 122.9(7)
O2 C15 C14 119.5(8)
C17 C16 O2 105.1(8)
C17 C16 H16A 110.7
O2 C16 H16A 110.7
C17 C16 H16B 110.7
O2 C16 H16B 110.7
H16A C16 H16B 108.8
C16 C17 N3 105.2(10)
C16 C17 C18 117.0(10)
N3 C17 C18 112.3(6)
C16 C17 H17 107.3
N3 C17 H17 107.3
C18 C17 H17 107.3
C23 C18 C19 114.3(12)
C23 C18 C17 126.8(11)
C19 C18 C17 118.8(10)
C20 C19 C18 129.5(16)
C20 C19 H19 115.3
C18 C19 H19 115.3
C21 C20 C19 113(2)
C21 C20 H20 123.6
C19 C20 H20 123.6
C20 C21 C22 130.7(18)
C20 C21 H21 114.7
C22 C21 H21 114.7
C21 C22 C23 111.3(16)
C21 C22 H22 124.4
C23 C22 H22 124.4
C18 C23 C22 121.3(16)
C18 C23 H23 119.3
C22 C23 H23 119.3
C29 C24 C25 119.1(8)
C29 C24 C30 124.0(8)
C25 C24 C30 116.5(7)
C26 C25 C24 118.0(9)
C26 C25 H25 121.0
C24 C25 H25 121.0
C27 C26 C25 119.8(10)
C27 C26 H26 120.1
C25 C26 H26 120.1
C28 C27 C26 122.2(12)
C28 C27 H27 118.9
C26 C27 H27 118.9
C27 C28 C29 119.9(10)
C27 C28 H28 120.1
C29 C28 H28 120.1
C24 C29 C28 120.8(9)
C24 C29 H29 119.6
C28 C29 H29 119.6
N4 C30 C24 107.3(5)
N4 C30 C31 101.7(6)
C24 C30 C31 118.5(7)
N4 C30 H30 109.6
C24 C30 H30 109.6
C31 C30 H30 109.6
O3 C31 C30 105.0(5)
O3 C31 H31A 110.7
C30 C31 H31A 110.7
O3 C31 H31B 110.7
C30 C31 H31B 110.7
H31A C31 H31B 108.8
N4 C32 O3 117.9(6)
N4 C32 C33 123.9(6)
O3 C32 C33 118.1(6)
N5 C33 C34 125.8(7)
N5 C33 C32 116.2(6)
C34 C33 C32 118.0(7)
C33 C34 C35 115.9(9)
C33 C34 H34 122.0
C35 C34 H34 122.0
C36 C35 C34 119.0(8)
C36 C35 H35 120.5
C34 C35 H35 120.5
C37 C36 C35 118.9(9)
C37 C36 H36 120.5
C35 C36 H36 120.5
C36 C37 N5 125.3(8)
C36 C37 C38 124.1(8)
N5 C37 C38 110.2(7)
N6 C38 O4 117.0(8)
N6 C38 C37 125.0(7)
O4 C38 C37 117.8(8)
O4 C39 C40 106.7(7)
O4 C39 H39A 110.4
C40 C39 H39A 110.4
O4 C39 H39B 110.4
C40 C39 H39B 110.4
H39A C39 H39B 108.6
C41 C40 N6 113.2(7)
C41 C40 C39 118.0(9)
N6 C40 C39 100.8(9)
C41 C40 H40 108.1
N6 C40 H40 108.1
C39 C40 H40 108.1
C46 C41 C42 116.6(12)
C46 C41 C40 126.8(13)
C42 C41 C40 116.6(10)
C43 C42 C41 121.4(15)
C43 C42 H42 119.3
C41 C42 H42 119.3
C42 C43 C44 118.2(18)
C42 C43 H43 120.9
C44 C43 H43 120.9
C43 C44 C45 121.7(13)
C43 C44 H44 119.2
C45 C44 H44 119.2
C46 C45 C44 115.0(13)
C46 C45 H45 122.5
C44 C45 H45 122.5
C45 C46 C41 127.1(16)
C45 C46 H46 116.5
C41 C46 H46 116.5
N3 Cu1 N6 115.1(3)
N3 Cu1 N5 116.8(2)
N6 Cu1 N5 81.5(2)
N3 Cu1 N2 81.6(2)
N6 Cu1 N2 111.4(2)
N5 Cu1 N2 151.6(2)
N3 Cu1 Cu2 124.51(19)
N6 Cu1 Cu2 120.3(2)
N5 Cu1 Cu2 74.69(15)
N2 Cu1 Cu2 77.00(16)
N4 Cu2 N1 178.9(3)
N4 Cu2 Cu1 90.62(17)
N1 Cu2 Cu1 90.46(18)
C9 N1 C7 108.6(6)
C9 N1 Cu2 128.2(5)
C7 N1 Cu2 123.2(5)
C10 N2 C14 117.5(7)
C10 N2 Cu1 131.8(5)
C14 N2 Cu1 109.0(6)
C15 N3 C17 106.3(7)
C15 N3 Cu1 110.9(5)
C17 N3 Cu1 141.3(6)
C32 N4 C30 107.8(6)
C32 N4 Cu2 128.5(5)
C30 N4 Cu2 123.4(5)
C33 N5 C37 115.0(6)
C33 N5 Cu1 131.2(4)
C37 N5 Cu1 111.6(5)
C38 N6 C40 109.3(7)
C38 N6 Cu1 110.9(5)
C40 N6 Cu1 138.4(7)
C9 O1 C8 107.6(6)
C15 O2 C16 105.5(8)
C32 O3 C31 106.5(5)
C38 O4 C39 103.6(7)
F2 P1 F1 95.7(10)
F2 P1 F3 89.5(10)
F1 P1 F3 174.2(11)
F2 P1 F5 94.3(5)
F1 P1 F5 91.8(5)
F3 P1 F5 90.5(5)
F2 P1 F6 88.0(5)
F1 P1 F6 89.4(6)
F3 P1 F6 88.0(5)
F5 P1 F6 177.3(5)
F2 P1 F4 174.1(9)
F1 P1 F4 90.2(9)
F3 P1 F4 84.7(9)
F5 P1 F4 84.8(5)
F6 P1 F4 92.8(5)
F12 P2 F7 96.9(9)
F12 P2 F11 92.1(4)
F7 P2 F11 92.2(3)
F12 P2 F9 172.7(9)
F7 P2 F9 89.9(6)
F11 P2 F9 90.3(4)
F12 P2 F10 89.2(8)
F7 P2 F10 173.9(8)
F11 P2 F10 87.0(3)
F9 P2 F10 84.1(7)
F12 P2 F8 89.4(4)
F7 P2 F8 87.5(4)
F11 P2 F8 178.5(4)
F9 P2 F8 88.2(4)
F10 P2 F8 93.1(4)
C49 C47 C48 122.0(15)
C49 C47 O5 124.2(18)
C48 C47 O5 113.6(17)
C47 C49 H49A 109.5
C47 C49 H49B 109.5
H49A C49 H49B 109.5
C47 C49 H49C 109.5
H49A C49 H49C 109.5
H49B C49 H49C 109.5
C47 C48 H48A 109.5
C47 C48 H48B 109.5
H48A C48 H48B 109.5
C47 C48 H48C 109.5
H48A C48 H48C 109.5
H48B C48 H48C 109.5

loop_
_geom_bond_atom_site_label_1
_geom_bond_atom_site_label_2
_geom_bond_distance
C1 C2 1.386(16)
C1 C6 1.393(14)
C1 C7 1.526(15)
C2 C3 1.43(2)
C2 H2 0.9500
C3 C4 1.37(2)
C3 H3 0.9500
C4 C5 1.30(2)
C4 H4 0.9500
C5 C6 1.39(2)
C5 H5 0.9500
C6 H6 0.9500
C7 N1 1.485(10)
C7 C8 1.534(12)
C7 H7 1.0000
C8 O1 1.411(11)
C8 H8A 0.9900
C8 H8B 0.9900
C9 N1 1.271(9)
C9 O1 1.334(8)
C9 C10 1.454(11)
C10 N2 1.332(9)
C10 C11 1.407(11)
C11 C12 1.380(15)
C11 H11 0.9500
C12 C13 1.358(15)
C12 H12 0.9500
C13 C14 1.393(12)
C13 H13 0.9500
C14 N2 1.336(10)
C14 C15 1.436(13)
C15 N3 1.297(11)
C15 O2 1.333(9)
C16 C17 1.461(18)
C16 O2 1.470(18)
C16 H16A 0.9900
C16 H16B 0.9900
C17 N3 1.473(10)
C17 C18 1.522(11)
C17 H17 1.0000
C18 C23 1.339(16)
C18 C19 1.372(13)
C19 C20 1.361(15)
C19 H19 0.9500
C20 C21 1.27(3)
C20 H20 0.9500
C21 C22 1.37(3)
C21 H21 0.9500
C22 C23 1.529(16)
C22 H22 0.9500
C23 H23 0.9500
C24 C29 1.351(12)
C24 C25 1.426(12)
C24 C30 1.521(12)
C25 C26 1.423(14)
C25 H25 0.9500
C26 C27 1.342(16)
C26 H26 0.9500
C27 C28 1.333(15)
C27 H27 0.9500
C28 C29 1.405(15)
C28 H28 0.9500
C29 H29 0.9500
C30 N4 1.490(8)
C30 C31 1.529(11)
C30 H30 1.0000
C31 O3 1.459(10)
C31 H31A 0.9900
C31 H31B 0.9900
C32 N4 1.287(9)
C32 O3 1.307(8)
C32 C33 1.476(10)
C33 N5 1.343(9)
C33 C34 1.375(12)
C34 C35 1.445(15)
C34 H34 0.9500
C35 C36 1.383(16)
C35 H35 0.9500
C36 C37 1.337(13)
C36 H36 0.9500
C37 N5 1.372(10)
C37 C38 1.488(12)
C38 N6 1.264(11)
C38 O4 1.353(9)
C39 O4 1.473(14)
C39 C40 1.495(17)
C39 H39A 0.9900
C39 H39B 0.9900
C40 C41 1.474(13)
C40 N6 1.482(10)
C40 H40 1.0000
C41 C46 1.337(14)
C41 C42 1.406(19)
C42 C43 1.36(2)
C42 H42 0.9500
C43 C44 1.37(2)
C43 H43 0.9500
C44 C45 1.44(2)
C44 H44 0.9500
C45 C46 1.314(18)
C45 H45 0.9500
C46 H46 0.9500
Cu1 N3 2.000(6)
Cu1 N6 2.022(6)
Cu1 N5 2.120(6)
Cu1 N2 2.140(6)
Cu1 Cu2 2.6600(13)
Cu2 N4 1.871(5)
Cu2 N1 1.879(6)
F1 P1 1.494(9)
F2 P1 1.464(8)
F3 P1 1.531(10)
F4 P1 1.563(10)
F5 P1 1.540(6)
F6 P1 1.561(6)
F7 P2 1.524(7)
F8 P2 1.604(5)
F9 P2 1.569(8)
F10 P2 1.585(8)
F11 P2 1.563(5)
F12 P2 1.465(8)
C47 C49 1.212(15)
C47 C48 1.41(2)
C47 O5 1.44(2)
C49 H49A 0.9800
C49 H49B 0.9800
C49 H49C 0.9800
C48 H48A 0.9800
C48 H48B 0.9800
C48 H48C 0.9800

loop_
_geom_torsion_atom_site_label_1
_geom_torsion_atom_site_label_2
_geom_torsion_atom_site_label_3
_geom_torsion_atom_site_label_4
_geom_torsion
C6 C1 C2 C3 -1.9(16)
C7 C1 C2 C3 173.8(12)
C1 C2 C3 C4 7(2)
C2 C3 C4 C5 -9(3)
C3 C4 C5 C6 6(3)
C4 C5 C6 C1 -1(2)
C2 C1 C6 C5 -0.8(14)
C7 C1 C6 C5 -176.5(9)
C2 C1 C7 N1 -101.6(10)
C6 C1 C7 N1 74.1(10)
C2 C1 C7 C8 13.8(12)
C6 C1 C7 C8 -170.6(8)
N1 C7 C8 O1 7.2(10)
C1 C7 C8 O1 -112.0(8)
N1 C9 C10 N2 32.1(10)
O1 C9 C10 N2 -152.7(6)
N1 C9 C10 C11 -148.6(8)
O1 C9 C10 C11 26.6(10)
N2 C10 C11 C12 -2.5(14)
C9 C10 C11 C12 178.2(9)
C10 C11 C12 C13 -0.2(18)
C11 C12 C13 C14 3(2)
C12 C13 C14 N2 -4.1(18)
C12 C13 C14 C15 173.7(11)
N2 C14 C15 N3 6.1(14)
C13 C14 C15 N3 -171.9(10)
N2 C14 C15 O2 177.4(10)
C13 C14 C15 O2 -0.6(17)
O2 C16 C17 N3 -9.5(18)
O2 C16 C17 C18 -134.8(12)
C16 C17 C18 C23 -158.2(15)
N3 C17 C18 C23 80.1(13)
C16 C17 C18 C19 26.2(15)
N3 C17 C18 C19 -95.5(9)
C23 C18 C19 C20 -0.5(15)
C17 C18 C19 C20 175.7(10)
C18 C19 C20 C21 0.6(18)
C19 C20 C21 C22 3(3)
C20 C21 C22 C23 -6(3)
C19 C18 C23 C22 -2.7(19)
C17 C18 C23 C22 -178.5(13)
C21 C22 C23 C18 5(2)
C29 C24 C25 C26 1.5(11)
C30 C24 C25 C26 -171.7(7)
C24 C25 C26 C27 -1.9(13)
C25 C26 C27 C28 -1.0(16)
C26 C27 C28 C29 4.3(17)
C25 C24 C29 C28 1.7(12)
C30 C24 C29 C28 174.3(7)
C27 C28 C29 C24 -4.6(15)
C29 C24 C30 N4 -89.3(8)
C25 C24 C30 N4 83.5(7)
C29 C24 C30 C31 24.9(10)
C25 C24 C30 C31 -162.2(6)
N4 C30 C31 O3 10.1(8)
C24 C30 C31 O3 -107.2(7)
N4 C32 C33 N5 32.1(10)
O3 C32 C33 N5 -148.8(6)
N4 C32 C33 C34 -145.4(9)
O3 C32 C33 C34 33.6(11)
N5 C33 C34 C35 -2.2(17)
C32 C33 C34 C35 175.1(10)
C33 C34 C35 C36 0.1(19)
C34 C35 C36 C37 1(2)
C35 C36 C37 N5 -0.6(18)
C35 C36 C37 C38 171.4(11)
C36 C37 C38 N6 -165.4(11)
N5 C37 C38 N6 7.7(13)
C36 C37 C38 O4 9.0(15)
N5 C37 C38 O4 -177.9(9)
O4 C39 C40 C41 -139.6(10)
O4 C39 C40 N6 -15.7(12)
N6 C40 C41 C46 -71.3(13)
C39 C40 C41 C46 46.1(14)
N6 C40 C41 C42 106.4(11)
C39 C40 C41 C42 -136.2(12)
C46 C41 C42 C43 -1.5(16)
C40 C41 C42 C43 -179.4(11)
C41 C42 C43 C44 1(2)
C42 C43 C44 C45 2(2)
C43 C44 C45 C46 -3(2)
C44 C45 C46 C41 3(2)
C42 C41 C46 C45 -0.3(17)
C40 C41 C46 C45 177.3(11)
N3 Cu1 Cu2 N4 -53.8(3)
N6 Cu1 Cu2 N4 128.7(3)
N5 Cu1 Cu2 N4 58.5(2)
N2 Cu1 Cu2 N4 -123.9(2)
N3 Cu1 Cu2 N1 126.1(3)
N6 Cu1 Cu2 N1 -51.4(3)
N5 Cu1 Cu2 N1 -121.6(2)
N2 Cu1 Cu2 N1 56.0(2)
O1 C9 N1 C7 4.2(9)
C10 C9 N1 C7 179.4(7)
O1 C9 N1 Cu2 -175.2(5)
C10 C9 N1 Cu2 0.0(11)
C1 C7 N1 C9 120.0(7)
C8 C7 N1 C9 -6.9(9)
C1 C7 N1 Cu2 -60.6(9)
C8 C7 N1 Cu2 172.6(6)
N4 Cu2 N1 C9 122(14)
Cu1 Cu2 N1 C9 -51.4(6)
N4 Cu2 N1 C7 -57(15)
Cu1 Cu2 N1 C7 129.3(6)
C11 C10 N2 C14 1.9(11)
C9 C10 N2 C14 -178.9(7)
C11 C10 N2 Cu1 -161.9(6)
C9 C10 N2 Cu1 17.4(9)
C13 C14 N2 C10 1.5(14)
C15 C14 N2 C10 -176.5(7)
C13 C14 N2 Cu1 168.7(9)
C15 C14 N2 Cu1 -9.2(10)
N3 Cu1 N2 C10 172.6(7)
N6 Cu1 N2 C10 58.8(7)
N5 Cu1 N2 C10 -54.2(8)
Cu2 Cu1 N2 C10 -58.9(6)
N3 Cu1 N2 C14 7.9(5)
N6 Cu1 N2 C14 -105.9(6)
N5 Cu1 N2 C14 141.1(6)
Cu2 Cu1 N2 C14 136.3(5)
O2 C15 N3 C17 -1.4(12)
C14 C15 N3 C17 170.1(9)
O2 C15 N3 Cu1 -170.3(8)
C14 C15 N3 Cu1 1.2(12)
C16 C17 N3 C15 7.0(13)
C18 C17 N3 C15 135.2(9)
C16 C17 N3 Cu1 170.3(11)
C18 C17 N3 Cu1 -61.5(12)
N6 Cu1 N3 C15 105.0(6)
N5 Cu1 N3 C15 -161.9(6)
N2 Cu1 N3 C15 -4.8(6)
Cu2 Cu1 N3 C15 -72.6(6)
N6 Cu1 N3 C17 -57.9(8)
N5 Cu1 N3 C17 35.2(8)
N2 Cu1 N3 C17 -167.7(8)
Cu2 Cu1 N3 C17 124.5(7)
O3 C32 N4 C30 3.2(8)
C33 C32 N4 C30 -177.8(6)
O3 C32 N4 Cu2 177.2(4)
C33 C32 N4 Cu2 -3.8(10)
C24 C30 N4 C32 116.9(6)
C31 C30 N4 C32 -8.3(7)
C24 C30 N4 Cu2 -57.5(7)
C31 C30 N4 Cu2 177.4(5)
N1 Cu2 N4 C32 137(14)
Cu1 Cu2 N4 C32 -49.8(6)
N1 Cu2 N4 C30 -50(15)
Cu1 Cu2 N4 C30 123.4(5)
C34 C33 N5 C37 2.8(13)
C32 C33 N5 C37 -174.5(7)
C34 C33 N5 Cu1 -158.7(8)
C32 C33 N5 Cu1 23.9(10)
C36 C37 N5 C33 -1.3(13)
C38 C37 N5 C33 -174.3(7)
C36 C37 N5 Cu1 163.8(9)
C38 C37 N5 Cu1 -9.1(8)
N3 Cu1 N5 C33 55.3(7)
N6 Cu1 N5 C33 169.2(7)
N2 Cu1 N5 C33 -70.9(8)
Cu2 Cu1 N5 C33 -66.0(6)
N3 Cu1 N5 C37 -106.8(5)
N6 Cu1 N5 C37 7.2(5)
N2 Cu1 N5 C37 127.1(6)
Cu2 Cu1 N5 C37 131.9(5)
O4 C38 N6 C40 -6.9(12)
C37 C38 N6 C40 167.5(9)
O4 C38 N6 Cu1 -176.0(7)
C37 C38 N6 Cu1 -1.5(12)
C41 C40 N6 C38 141.0(10)
C39 C40 N6 C38 14.0(11)
C41 C40 N6 Cu1 -54.5(14)
C39 C40 N6 Cu1 178.5(8)
N3 Cu1 N6 C38 112.7(7)
N5 Cu1 N6 C38 -3.0(6)
N2 Cu1 N6 C38 -156.7(6)
Cu2 Cu1 N6 C38 -69.6(7)
N3 Cu1 N6 C40 -51.7(9)
N5 Cu1 N6 C40 -167.3(9)
N2 Cu1 N6 C40 39.0(9)
Cu2 Cu1 N6 C40 126.1(8)
N1 C9 O1 C8 0.9(9)
C10 C9 O1 C8 -174.7(7)
C7 C8 O1 C9 -5.3(10)
N3 C15 O2 C16 -4.8(17)
C14 C15 O2 C16 -176.6(13)
C17 C16 O2 C15 8.8(19)
N4 C32 O3 C31 3.9(8)
C33 C32 O3 C31 -175.2(7)
C30 C31 O3 C32 -8.9(8)
N6 C38 O4 C39 -3.8(14)
C37 C38 O4 C39 -178.7(10)
C40 C39 O4 C38 12.6(14)
